data_2103575
loop_
_publ_author_name
'Wolf, W. M.'

_publ_section_title
;
 X-ray investigations of sulfur-containing fungicides. II.
 Intramolecular forces governing the conformation of four novel
 \a-phenylazo- and \a-phenylhydrazono-\b-ketosulfones
;
_journal_issue 1
_journal_name_full 'Acta Crystallographica Section B'
_journal_page_first 54
_journal_page_last 62
_journal_paper_doi 10.1107/S0108768100013197
_journal_volume 57
_journal_year 2001
_chemical_formula_sum 'C26 H20 N2 O3 S'
_chemical_formula_weight 440.50
_chemical_name_systematic
;
 benzoylphenylphenylazophenylsulfonylmethane
;
_space_group_IT_number 14
_symmetry_cell_setting monoclinic
_symmetry_space_group_name_Hall '-P 2ybc'
_symmetry_space_group_name_H-M 'P 1 21/c 1'
_audit_creation_method SHELXL-97
_cell_angle_alpha 90.00
_cell_angle_beta 114.80(3)
_cell_angle_gamma 90.00
_cell_formula_units_Z 4
_cell_length_a 13.285(3)
_cell_length_b 16.577(3)
_cell_length_c 11.421(2)
_cell_measurement_reflns_used 48
_cell_measurement_temperature 291(2)
_cell_measurement_theta_max 13.5
_cell_measurement_theta_min 5
_cell_volume 2283.2(9)
_computing_cell_refinement 'P3 (Siemens, 1989)'
_computing_data_collection 'P3 (Siemens, 1989)'
_computing_data_reduction 'XDISK (Siemens, 1991)'
_computing_molecular_graphics 'InsightII (MSI, 1997), XP (Siemens, 1990)'
_computing_publication_material 'SHELXL97 (Sheldrick, 1997)'
_computing_structure_refinement 'SHELXL-97 (Sheldrick, 1997)'
_computing_structure_solution 'SHELXS-97 (Sheldrick, 1990)'
_diffrn_ambient_temperature 291(2)
_diffrn_measured_fraction_theta_full .943
_diffrn_measured_fraction_theta_max .943
_diffrn_measurement_device_type 'Siemens P3'
_diffrn_measurement_method \w--2\q
_diffrn_radiation_monochromator graphite
_diffrn_radiation_source 'fine-focus sealed tube'
_diffrn_radiation_type MoK\a
_diffrn_radiation_wavelength .71069
_diffrn_reflns_av_R_equivalents .0329
_diffrn_reflns_av_sigmaI/netI .0306
_diffrn_reflns_limit_h_max 17
_diffrn_reflns_limit_h_min -1
_diffrn_reflns_limit_k_max 1
_diffrn_reflns_limit_k_min -21
_diffrn_reflns_limit_l_max 13
_diffrn_reflns_limit_l_min -14
_diffrn_reflns_number 6194
_diffrn_reflns_theta_full 27.56
_diffrn_reflns_theta_max 27.56
_diffrn_reflns_theta_min 2.09
_diffrn_standards_decay_% 5
_diffrn_standards_interval_count 97
_diffrn_standards_number 3
_exptl_absorpt_coefficient_mu .172
_exptl_absorpt_correction_type none
_exptl_crystal_colour yellow
_exptl_crystal_density_diffrn 1.281
_exptl_crystal_density_method 'not measured'
_exptl_crystal_description prism
_exptl_crystal_F_000 920
_exptl_crystal_size_max .45
_exptl_crystal_size_mid .40
_exptl_crystal_size_min .25
_refine_diff_density_max .543
_refine_diff_density_min -.312
_refine_ls_extinction_method none
_refine_ls_goodness_of_fit_ref 1.028
_refine_ls_hydrogen_treatment refall
_refine_ls_matrix_type full
_refine_ls_number_parameters 366
_refine_ls_number_reflns 5156
_refine_ls_number_restraints 0
_refine_ls_restrained_S_all 1.028
_refine_ls_R_factor_all .0712
_refine_ls_R_factor_gt .0482
_refine_ls_shift/su_max .010
_refine_ls_shift/su_mean .001
_refine_ls_structure_factor_coef Fsqd
_refine_ls_weighting_details 'calc w=1/[\s^2^(Fo^2^)+(0.0790P)^2^+0.2414P] where P=(Fo^2^+2Fc^2^)/3'
_refine_ls_weighting_scheme calc
_refine_ls_wR_factor_ref .1371
_reflns_number_gt 3703
_reflns_number_total 5156
_reflns_threshold_expression >2sigma(I)
_cod_data_source_file os0056.cif
_cod_data_source_block III
_cod_original_cell_volume 2283.2(8)
_cod_original_sg_symbol_H-M 'P 21/c'
_cod_database_code 2103575
_cod_database_fobs_code 2103575

loop_
_symmetry_equiv_pos_as_xyz
'x, y, z'
'-x, y+1/2, -z+1/2'
'-x, -y, -z'
'x, -y-1/2, z-1/2'

loop_
_atom_site_label
_atom_site_fract_x
_atom_site_fract_y
_atom_site_fract_z
_atom_site_U_iso_or_equiv
_atom_site_adp_type
_atom_site_calc_flag
_atom_site_occupancy
_atom_site_type_symbol
S .77738(4) .02651(3) .74760(5) .04577(15) Uani d 1 S
O1 .69840(15) .08997(9) .71270(17) .0732(5) Uani d 1 O
O2 .89159(12) .04438(10) .82594(15) .0626(4) Uani d 1 O
O3 .57397(11) -.06774(9) .65845(13) .0589(4) Uani d 1 O
N1 .83736(11) -.10215(8) .90155(14) .0389(3) Uani d 1 N
N2 .83359(12) -.15601(9) .82408(14) .0418(3) Uani d 1 N
C1 .74056(14) -.04792(10) .84734(16) .0380(4) Uani d 1 C
C2 .63135(14) -.09179(11) .76617(17) .0404(4) Uani d 1 C
C3 .59637(14) -.16108(11) .82221(17) .0409(4) Uani d 1 C
C4 .50141(17) -.20211(13) .7430(2) .0532(5) Uani d 1 C
H4 .462(2) -.1800(15) .657(2) .070(7) Uiso d 1 H
C5 .4643(2) -.26709(15) .7884(3) .0648(6) Uani d 1 C
H5 .401(3) -.2908(19) .726(3) .101(10) Uiso d 1 H
C6 .5217(2) -.29202(15) .9134(3) .0690(6) Uani d 1 C
H6 .495(2) -.3372(17) .950(3) .086(8) Uiso d 1 H
C7 .6159(2) -.25189(15) .9943(2) .0671(6) Uani d 1 C
H7 .6604(19) -.2673(15) 1.087(2) .067(7) Uiso d 1 H
C8 .65351(17) -.18620(13) .9493(2) .0526(5) Uani d 1 C
H8 .718(2) -.1585(14) 1.004(2) .064(6) Uiso d 1 H
C9 .77133(16) -.01932(12) .60548(18) .0467(4) Uani d 1 C
C10 .6799(2) -.00950(18) .4908(2) .0690(7) Uani d 1 C
H10 .620(2) .0189(15) .488(2) .072(8) Uiso d 1 H
C11 .6824(3) -.0395(3) .3803(3) .0997(11) Uani d 1 C
H11 .624(3) -.026(2) .305(4) .139(14) Uiso d 1 H
C12 .7730(4) -.0784(3) .3838(3) .1096(13) Uani d 1 C
H12 .771(4) -.098(3) .315(4) .156(16) Uiso d 1 H
C13 .8635(3) -.0894(2) .4973(3) .0943(10) Uani d 1 C
H13 .919(3) -.117(2) .499(3) .107(11) Uiso d 1 H
C14 .8642(2) -.05863(16) .6099(2) .0643(6) Uani d 1 C
H14 .933(2) -.0636(14) .692(2) .068(7) Uiso d 1 H
C15 .92878(15) -.20690(11) .86846(18) .0434(4) Uani d 1 C
C16 1.01770(19) -.19859(15) .9866(3) .0684(7) Uani d 1 C
H16 1.018(2) -.1597(17) 1.039(3) .086(9) Uiso d 1 H
C17 1.1068(2) -.24943(19) 1.0194(4) .0961(10) Uani d 1 C
H17 1.168(3) -.244(2) 1.094(4) .128(13) Uiso d 1 H
C18 1.1074(3) -.30818(19) .9368(4) .0951(10) Uani d 1 C
H18 1.169(3) -.342(2) .959(4) .123(12) Uiso d 1 H
C19 1.0196(3) -.3179(2) .8221(3) .0932(10) Uani d 1 C
H19 1.019(3) -.362(2) .769(3) .118(11) Uiso d 1 H
C20 .9297(2) -.26661(16) .7858(2) .0710(7) Uani d 1 C
H20 .868(2) -.2681(16) .689(3) .082(8) Uiso d 1 H
C21 .73181(15) .00269(11) .95375(18) .0420(4) Uani d 1 C
C22 .63161(19) .03687(15) .9363(2) .0625(6) Uani d 1 C
H22 .571(2) .0309(15) .859(2) .073(8) Uiso d 1 H
C23 .6231(2) .08539(17) 1.0294(3) .0758(7) Uani d 1 C
H23 .556(3) .1099(19) 1.010(3) .099(9) Uiso d 1 H
C24 .7141(2) .10074(19) 1.1407(3) .0829(8) Uani d 1 C
H24 .704(2) .1366(18) 1.200(3) .093(9) Uiso d 1 H
C25 .8141(2) .0678(2) 1.1585(3) .0871(9) Uani d 1 C
H25 .882(3) .077(2) 1.244(3) .134(13) Uiso d 1 H
C26 .82340(19) .01890(15) 1.0661(2) .0611(6) Uani d 1 C
H26 .886(2) -.0019(15) 1.077(2) .069(7) Uiso d 1 H

loop_
_atom_site_aniso_label
_atom_site_aniso_U_11
_atom_site_aniso_U_22
_atom_site_aniso_U_33
_atom_site_aniso_U_12
_atom_site_aniso_U_13
_atom_site_aniso_U_23
S .0497(3) .0342(2) .0594(3) .0002(2) .0287(2) .0040(2)
O1 .0960(13) .0446(8) .0970(12) .0261(8) .0582(10) .0225(8)
O2 .0586(9) .0634(9) .0684(9) -.0270(7) .0292(8) -.0103(7)
O3 .0423(7) .0693(10) .0542(8) -.0019(7) .0096(6) .0180(7)
N1 .0334(7) .0345(7) .0473(8) .0022(6) .0155(6) -.0024(6)
N2 .0442(8) .0384(8) .0433(8) .0049(6) .0188(6) .0012(6)
C1 .0339(8) .0333(8) .0480(9) .0029(7) .0183(7) .0020(7)
C2 .0327(8) .0418(9) .0457(9) .0027(7) .0155(7) .0024(7)
C3 .0349(9) .0424(9) .0476(9) -.0024(7) .0193(7) -.0013(8)
C4 .0478(11) .0555(11) .0552(12) -.0104(9) .0205(9) -.0048(10)
C5 .0575(13) .0616(13) .0766(15) -.0222(11) .0294(12) -.0100(12)
C6 .0703(15) .0584(14) .0856(17) -.0166(12) .0398(13) .0066(12)
C7 .0639(14) .0708(15) .0657(14) -.0076(12) .0263(12) .0186(12)
C8 .0437(10) .0583(12) .0527(11) -.0086(9) .0173(9) .0078(9)
C9 .0456(10) .0483(10) .0480(10) .0046(8) .0214(8) .0119(8)
C10 .0511(13) .0963(19) .0550(13) .0118(13) .0178(11) .0234(12)
C11 .080(2) .158(3) .0497(14) .006(2) .0153(14) .0118(18)
C12 .124(3) .156(4) .0555(16) .010(3) .0444(19) -.008(2)
C13 .103(2) .120(3) .0787(19) .038(2) .0561(18) .0107(17)
C14 .0576(13) .0829(16) .0582(13) .0176(12) .0299(11) .0109(12)
C15 .0422(9) .0396(9) .0515(10) .0068(8) .0227(8) .0009(8)
C16 .0508(12) .0563(13) .0781(15) .0130(10) .0073(11) -.0171(12)
C17 .0547(15) .083(2) .118(2) .0228(14) .0035(16) -.0114(18)
C18 .0776(19) .0841(19) .130(3) .0428(16) .050(2) .0047(19)
C19 .111(2) .091(2) .089(2) .0467(18) .0524(19) -.0083(16)
C20 .0840(17) .0732(15) .0567(13) .0286(13) .0302(12) -.0071(11)
C21 .0383(9) .0390(9) .0529(10) .0008(7) .0232(8) -.0013(8)
C22 .0435(11) .0706(15) .0708(14) .0120(10) .0215(11) -.0105(12)
C23 .0604(15) .0831(17) .0940(19) .0201(13) .0424(14) -.0161(14)
C24 .0783(18) .099(2) .0830(17) .0086(15) .0446(15) -.0325(16)
C25 .0640(16) .121(3) .0722(16) .0075(16) .0242(13) -.0398(17)
C26 .0428(11) .0774(15) .0608(13) .0077(11) .0195(10) -.0189(11)

loop_
_atom_type_symbol
_atom_type_description
_atom_type_scat_dispersion_real
_atom_type_scat_dispersion_imag
_atom_type_scat_source
C C .0033 .0016 'International Tables Vol C Tables 4.2.6.8 and 6.1.1.4'
H H .0000 .0000 'International Tables Vol C Tables 4.2.6.8 and 6.1.1.4'
N N .0061 .0033 'International Tables Vol C Tables 4.2.6.8 and 6.1.1.4'
O O .0106 .0060 'International Tables Vol C Tables 4.2.6.8 and 6.1.1.4'
S S .1246 .1234 'International Tables Vol C Tables 4.2.6.8 and 6.1.1.4'

loop_
_geom_angle_atom_site_label_1
_geom_angle_atom_site_label_2
_geom_angle_atom_site_label_3
_geom_angle
_geom_angle_publ_flag
O1 S O2 119.12(11) y
O1 S C9 108.54(10) y
O2 S C9 106.95(9) y
O1 S C1 107.90(9) y
O2 S C1 103.54(8) y
C9 S C1 110.63(8) y
N2 N1 C1 111.78(14) y
N1 N2 C15 114.04(15) y
N1 C1 C21 110.25(14) y
N1 C1 C2 113.63(14) y
C21 C1 C2 111.94(14) y
N1 C1 S 104.59(11) y
C21 C1 S 104.41(11) y
C2 C1 S 111.40(12) y
O3 C2 C3 121.08(16) y
O3 C2 C1 119.30(16) y
C3 C2 C1 119.59(15) y
C4 C3 C8 118.96(18) y
C4 C3 C2 117.64(17) y
C8 C3 C2 123.41(17) y
C5 C4 C3 120.8(2) n
C5 C4 H4 123.3(15) n
C3 C4 H4 115.8(15) n
C6 C5 C4 119.9(2) n
C6 C5 H5 126.7(19) n
C4 C5 H5 113.3(19) n
C5 C6 C7 120.4(2) n
C5 C6 H6 121.6(16) n
C7 C6 H6 117.9(16) n
C6 C7 C8 120.0(2) n
C6 C7 H7 123.5(14) n
C8 C7 H7 116.5(14) n
C7 C8 C3 119.9(2) n
C7 C8 H8 120.3(14) n
C3 C8 H8 119.8(14) n
C10 C9 C14 120.8(2) n
C10 C9 S 120.53(18) n
C14 C9 S 118.43(16) n
C11 C10 C9 118.9(3) n
C11 C10 H10 121.1(16) n
C9 C10 H10 120.0(16) n
C12 C11 C10 120.8(3) n
C12 C11 H11 123(3) n
C10 C11 H11 116(3) n
C11 C12 C13 120.8(3) n
C11 C12 H12 118(3) n
C13 C12 H12 121(3) n
C12 C13 C14 119.7(3) n
C12 C13 H13 120(2) n
C14 C13 H13 121(2) n
C9 C14 C13 119.0(2) n
C9 C14 H14 121.2(14) n
C13 C14 H14 119.7(14) n
C20 C15 C16 119.66(19) n
C20 C15 N2 116.45(18) n
C16 C15 N2 123.88(17) n
C17 C16 C15 119.5(2) n
C17 C16 H16 120.4(19) n
C15 C16 H16 120.0(19) n
C18 C17 C16 120.5(3) n
C18 C17 H17 118(2) n
C16 C17 H17 122(2) n
C19 C18 C17 120.3(2) n
C19 C18 H18 120(2) n
C17 C18 H18 120(2) n
C18 C19 C20 120.3(3) n
C18 C19 H19 119(2) n
C20 C19 H19 121(2) n
C15 C20 C19 119.6(2) n
C15 C20 H20 120.5(14) n
C19 C20 H20 119.1(14) n
C26 C21 C22 118.43(19) n
C26 C21 C1 121.30(16) n
C22 C21 C1 120.19(18) n
C23 C22 C21 121.0(2) n
C23 C22 H22 119.3(16) n
C21 C22 H22 119.4(16) n
C24 C23 C22 120.2(2) n
C24 C23 H23 122(2) n
C22 C23 H23 117(2) n
C23 C24 C25 119.3(2) n
C23 C24 H24 116.6(18) n
C25 C24 H24 123.9(18) n
C24 C25 C26 120.9(3) n
C24 C25 H25 120(2) n
C26 C25 H25 119(2) n
C21 C26 C25 120.1(2) n
C21 C26 H26 118.5(16) n
C25 C26 H26 121.3(17) n

loop_
_geom_bond_atom_site_label_1
_geom_bond_atom_site_label_2
_geom_bond_distance
_geom_bond_publ_flag
S O1 1.4197(16) y
S O2 1.4323(16) y
S C9 1.763(2) y
S C1 1.8780(18) y
O3 C2 1.211(2) y
N1 N2 1.243(2) y
N1 C1 1.476(2) y
N2 C15 1.425(2) y
C1 C21 1.521(2) y
C1 C2 1.538(2) y
C2 C3 1.481(3) y
C3 C4 1.384(3) y
C3 C8 1.390(3) y
C4 C5 1.374(3) y
C5 C6 1.370(4) y
C6 C7 1.375(4) y
C7 C8 1.384(3) y
C9 C10 1.372(3) y
C9 C14 1.377(3) y
C10 C11 1.369(4) y
C11 C12 1.351(5) y
C12 C13 1.361(5) y
C13 C14 1.380(4) y
C15 C20 1.371(3) y
C15 C16 1.378(3) y
C16 C17 1.371(3) y
C17 C18 1.358(4) y
C18 C19 1.349(5) y
C19 C20 1.381(4) y
C21 C26 1.375(3) y
C21 C22 1.382(3) y
C22 C23 1.375(3) y
C23 C24 1.361(4) y
C24 C25 1.371(4) y
C25 C26 1.377(3) y
C4 H4 .97(2) n
C5 H5 .93(3) n
C6 H6 1.00(3) n
C7 H7 1.01(2) n
C8 H8 .94(2) n
C10 H10 .92(3) n
C11 H11 .92(4) n
C12 H12 .83(5) n
C13 H13 .86(3) n
C14 H14 1.00(2) n
C16 H16 .88(3) n
C17 H17 .90(4) n
C18 H18 .93(4) n
C19 H19 .94(4) n
C20 H20 1.07(3) n
C22 H22 .92(2) n
C23 H23 .92(3) n
C24 H24 .95(3) n
C25 H25 1.03(4) n
C26 H26 .86(3) n

loop_
_geom_torsion_atom_site_label_1
_geom_torsion_atom_site_label_2
_geom_torsion_atom_site_label_3
_geom_torsion_atom_site_label_4
_geom_torsion
_geom_torsion_publ_flag
S C1 C2 O3 -10.7(2) y
S C1 N1 N2 -82.95(15) y
O1 S C1 N1 -168.74(12) y
O1 S C1 C2 68.11(14) y
O1 S C1 C21 -52.89(14) y
O2 S C1 N1 -41.60(13) y
O2 S C1 C2 -164.75(12) y
O2 S C1 C21 74.25(13) y
N1 C1 C2 O3 -128.47(18) y
C1 N1 N2 C15 176.09(14) n
N2 N1 C1 C21 165.33(14) n
N2 N1 C1 C2 38.75(19) n
C9 S C1 N1 72.67(13) n
C9 S C1 C21 -171.48(11) n
C9 S C1 C2 -50.48(14) n
C21 C1 C2 O3 105.84(19) n
